data_4329989
loop_
_publ_author_name
'Stevce Stefanoski'
'Christos D. Malliakas'
'Mercouri G. Kanatzidis'
'George S. Nolas'

_publ_section_title
;
 Synthesis and Structural Characterization of NaxSi136 (0 < x <= 24)
 Single Crystals and Low-Temperature Transport of Polycrystalline
 Specimens
;
_journal_name_full 'Inorganic Chemistry'
_journal_page_first 8686
_journal_page_last 8692
_journal_paper_doi 10.1021/ic202199t
_journal_volume 51
_journal_year 2012
_chemical_formula_moiety 'Si136, Na8.2'
_chemical_formula_sum 'Na8.2 Si136'
_chemical_formula_weight 4008.76
_chemical_name_common 'Sodium Sillicide'
_chemical_name_systematic
; 
 ? 
;
_space_group_IT_number 227
_symmetry_cell_setting cubic
_symmetry_space_group_name_Hall '-F 4vw 2vw 3'
_symmetry_space_group_name_H-M 'F d -3 m :2'
_atom_sites_solution_hydrogens none
_atom_sites_solution_primary direct
_atom_sites_solution_secondary difmap
_audit_creation_method SHELXL-97
_cell_angle_alpha 90.00
_cell_angle_beta 90.00
_cell_angle_gamma 90.00
_cell_formula_units_Z 1
_cell_length_a 14.6423(7)
_cell_length_b 14.6423(7)
_cell_length_c 14.6423(7)
_cell_measurement_reflns_used 20771
_cell_measurement_temperature 200(2)
_cell_measurement_theta_max 38.21
_cell_measurement_theta_min 4.62
_cell_volume 3139.3(3)
_computing_cell_refinement 'STOE X-AREA'
_computing_data_collection 'STOE X-AREA'
_computing_data_reduction 'STOE X-RED'
_computing_structure_refinement 'SHELXL-97 (Sheldrick, 1997)'
_computing_structure_solution 'SHELXS-97 (Sheldrick, 1990)'
_diffrn_ambient_temperature 200(2)
_diffrn_detector_area_resol_mean 6.67
_diffrn_measured_fraction_theta_full 0.987
_diffrn_measured_fraction_theta_max 0.987
_diffrn_measurement_device_type 'STOE IPDS 2'
_diffrn_measurement_method 'rotation method'
_diffrn_radiation_monochromator graphite
_diffrn_radiation_source 'fine-focus sealed tube'
_diffrn_radiation_type MoK\a
_diffrn_radiation_wavelength 0.71073
_diffrn_reflns_av_R_equivalents 0.0422
_diffrn_reflns_av_sigmaI/netI 0.0116
_diffrn_reflns_limit_h_max 23
_diffrn_reflns_limit_h_min -23
_diffrn_reflns_limit_k_max 22
_diffrn_reflns_limit_k_min -23
_diffrn_reflns_limit_l_max 23
_diffrn_reflns_limit_l_min -23
_diffrn_reflns_number 10750
_diffrn_reflns_theta_full 34.87
_diffrn_reflns_theta_max 34.87
_diffrn_reflns_theta_min 3.94
_diffrn_standards_decay_% 0
_diffrn_standards_interval_count 0
_diffrn_standards_interval_time 0
_diffrn_standards_number 0
_exptl_absorpt_coefficient_mu 1.373
_exptl_absorpt_correction_T_max 0.7278
_exptl_absorpt_correction_T_min 0.6765
_exptl_absorpt_correction_type integration
_exptl_absorpt_process_details X-Shape2
_exptl_crystal_colour 'dark gray'
_exptl_crystal_density_diffrn 2.120
_exptl_crystal_description cuboctahedral
_exptl_crystal_F_000 1994
_exptl_crystal_size_max 0.41
_exptl_crystal_size_mid 0.35
_exptl_crystal_size_min 0.29
_refine_diff_density_max 0.305
_refine_diff_density_min -0.308
_refine_diff_density_rms 0.079
_refine_ls_extinction_method none
_refine_ls_goodness_of_fit_ref 1.442
_refine_ls_hydrogen_treatment none
_refine_ls_matrix_type full
_refine_ls_number_parameters 19
_refine_ls_number_reflns 366
_refine_ls_number_restraints 30
_refine_ls_restrained_S_all 1.386
_refine_ls_R_factor_all 0.0283
_refine_ls_R_factor_gt 0.0279
_refine_ls_shift/su_max 0.001
_refine_ls_shift/su_mean 0.000
_refine_ls_structure_factor_coef Fsqd
_refine_ls_weighting_details 'calc w=1/[\s^2^(Fo^2^)+(0.0057P)^2^+22.5506P] where P=(Fo^2^+2Fc^2^)/3'
_refine_ls_weighting_scheme calc
_refine_ls_wR_factor_gt 0.0583
_refine_ls_wR_factor_ref 0.0584
_reflns_number_gt 364
_reflns_number_total 366
_reflns_threshold_expression >2sigma(I)
_cod_data_source_file ic202199t_si_003.cif
_cod_data_source_block na8.2si136
_cod_original_sg_symbol_H-M 'F d -3 m'
_cod_original_formula_sum 'Na8.20 Si136'
_cod_database_code 4329989

loop_
_symmetry_equiv_pos_as_xyz
'x, y, z'
'-x+3/4, -y+1/4, z+1/2'
'-x+1/4, y+1/2, -z+3/4'
'x+1/2, -y+3/4, -z+1/4'
'z, x, y'
'z+1/2, -x+3/4, -y+1/4'
'-z+3/4, -x+1/4, y+1/2'
'-z+1/4, x+1/2, -y+3/4'
'y, z, x'
'-y+1/4, z+1/2, -x+3/4'
'y+1/2, -z+3/4, -x+1/4'
'-y+3/4, -z+1/4, x+1/2'
'y+3/4, x+1/4, -z+1/2'
'-y, -x, -z'
'y+1/4, -x+1/2, z+3/4'
'-y+1/2, x+3/4, z+1/4'
'x+3/4, z+1/4, -y+1/2'
'-x+1/2, z+3/4, y+1/4'
'-x, -z, -y'
'x+1/4, -z+1/2, y+3/4'
'z+3/4, y+1/4, -x+1/2'
'z+1/4, -y+1/2, x+3/4'
'-z+1/2, y+3/4, x+1/4'
'-z, -y, -x'
'x, y+1/2, z+1/2'
'-x+3/4, -y+3/4, z+1'
'-x+1/4, y+1, -z+5/4'
'x+1/2, -y+5/4, -z+3/4'
'z, x+1/2, y+1/2'
'z+1/2, -x+5/4, -y+3/4'
'-z+3/4, -x+3/4, y+1'
'-z+1/4, x+1, -y+5/4'
'y, z+1/2, x+1/2'
'-y+1/4, z+1, -x+5/4'
'y+1/2, -z+5/4, -x+3/4'
'-y+3/4, -z+3/4, x+1'
'y+3/4, x+3/4, -z+1'
'-y, -x+1/2, -z+1/2'
'y+1/4, -x+1, z+5/4'
'-y+1/2, x+5/4, z+3/4'
'x+3/4, z+3/4, -y+1'
'-x+1/2, z+5/4, y+3/4'
'-x, -z+1/2, -y+1/2'
'x+1/4, -z+1, y+5/4'
'z+3/4, y+3/4, -x+1'
'z+1/4, -y+1, x+5/4'
'-z+1/2, y+5/4, x+3/4'
'-z, -y+1/2, -x+1/2'
'x+1/2, y, z+1/2'
'-x+5/4, -y+1/4, z+1'
'-x+3/4, y+1/2, -z+5/4'
'x+1, -y+3/4, -z+3/4'
'z+1/2, x, y+1/2'
'z+1, -x+3/4, -y+3/4'
'-z+5/4, -x+1/4, y+1'
'-z+3/4, x+1/2, -y+5/4'
'y+1/2, z, x+1/2'
'-y+3/4, z+1/2, -x+5/4'
'y+1, -z+3/4, -x+3/4'
'-y+5/4, -z+1/4, x+1'
'y+5/4, x+1/4, -z+1'
'-y+1/2, -x, -z+1/2'
'y+3/4, -x+1/2, z+5/4'
'-y+1, x+3/4, z+3/4'
'x+5/4, z+1/4, -y+1'
'-x+1, z+3/4, y+3/4'
'-x+1/2, -z, -y+1/2'
'x+3/4, -z+1/2, y+5/4'
'z+5/4, y+1/4, -x+1'
'z+3/4, -y+1/2, x+5/4'
'-z+1, y+3/4, x+3/4'
'-z+1/2, -y, -x+1/2'
'x+1/2, y+1/2, z'
'-x+5/4, -y+3/4, z+1/2'
'-x+3/4, y+1, -z+3/4'
'x+1, -y+5/4, -z+1/4'
'z+1/2, x+1/2, y'
'z+1, -x+5/4, -y+1/4'
'-z+5/4, -x+3/4, y+1/2'
'-z+3/4, x+1, -y+3/4'
'y+1/2, z+1/2, x'
'-y+3/4, z+1, -x+3/4'
'y+1, -z+5/4, -x+1/4'
'-y+5/4, -z+3/4, x+1/2'
'y+5/4, x+3/4, -z+1/2'
'-y+1/2, -x+1/2, -z'
'y+3/4, -x+1, z+3/4'
'-y+1, x+5/4, z+1/4'
'x+5/4, z+3/4, -y+1/2'
'-x+1, z+5/4, y+1/4'
'-x+1/2, -z+1/2, -y'
'x+3/4, -z+1, y+3/4'
'z+5/4, y+3/4, -x+1/2'
'z+3/4, -y+1, x+3/4'
'-z+1, y+5/4, x+1/4'
'-z+1/2, -y+1/2, -x'
'-x, -y, -z'
'x-3/4, y-1/4, -z-1/2'
'x-1/4, -y-1/2, z-3/4'
'-x-1/2, y-3/4, z-1/4'
'-z, -x, -y'
'-z-1/2, x-3/4, y-1/4'
'z-3/4, x-1/4, -y-1/2'
'z-1/4, -x-1/2, y-3/4'
'-y, -z, -x'
'y-1/4, -z-1/2, x-3/4'
'-y-1/2, z-3/4, x-1/4'
'y-3/4, z-1/4, -x-1/2'
'-y-3/4, -x-1/4, z-1/2'
'y, x, z'
'-y-1/4, x-1/2, -z-3/4'
'y-1/2, -x-3/4, -z-1/4'
'-x-3/4, -z-1/4, y-1/2'
'x-1/2, -z-3/4, -y-1/4'
'x, z, y'
'-x-1/4, z-1/2, -y-3/4'
'-z-3/4, -y-1/4, x-1/2'
'-z-1/4, y-1/2, -x-3/4'
'z-1/2, -y-3/4, -x-1/4'
'z, y, x'
'-x, -y+1/2, -z+1/2'
'x-3/4, y+1/4, -z'
'x-1/4, -y, z-1/4'
'-x-1/2, y-1/4, z+1/4'
'-z, -x+1/2, -y+1/2'
'-z-1/2, x-1/4, y+1/4'
'z-3/4, x+1/4, -y'
'z-1/4, -x, y-1/4'
'-y, -z+1/2, -x+1/2'
'y-1/4, -z, x-1/4'
'-y-1/2, z-1/4, x+1/4'
'y-3/4, z+1/4, -x'
'-y-3/4, -x+1/4, z'
'y, x+1/2, z+1/2'
'-y-1/4, x, -z-1/4'
'y-1/2, -x-1/4, -z+1/4'
'-x-3/4, -z+1/4, y'
'x-1/2, -z-1/4, -y+1/4'
'x, z+1/2, y+1/2'
'-x-1/4, z, -y-1/4'
'-z-3/4, -y+1/4, x'
'-z-1/4, y, -x-1/4'
'z-1/2, -y-1/4, -x+1/4'
'z, y+1/2, x+1/2'
'-x+1/2, -y, -z+1/2'
'x-1/4, y-1/4, -z'
'x+1/4, -y-1/2, z-1/4'
'-x, y-3/4, z+1/4'
'-z+1/2, -x, -y+1/2'
'-z, x-3/4, y+1/4'
'z-1/4, x-1/4, -y'
'z+1/4, -x-1/2, y-1/4'
'-y+1/2, -z, -x+1/2'
'y+1/4, -z-1/2, x-1/4'
'-y, z-3/4, x+1/4'
'y-1/4, z-1/4, -x'
'-y-1/4, -x-1/4, z'
'y+1/2, x, z+1/2'
'-y+1/4, x-1/2, -z-1/4'
'y, -x-3/4, -z+1/4'
'-x-1/4, -z-1/4, y'
'x, -z-3/4, -y+1/4'
'x+1/2, z, y+1/2'
'-x+1/4, z-1/2, -y-1/4'
'-z-1/4, -y-1/4, x'
'-z+1/4, y-1/2, -x-1/4'
'z, -y-3/4, -x+1/4'
'z+1/2, y, x+1/2'
'-x+1/2, -y+1/2, -z'
'x-1/4, y+1/4, -z-1/2'
'x+1/4, -y, z-3/4'
'-x, y-1/4, z-1/4'
'-z+1/2, -x+1/2, -y'
'-z, x-1/4, y-1/4'
'z-1/4, x+1/4, -y-1/2'
'z+1/4, -x, y-3/4'
'-y+1/2, -z+1/2, -x'
'y+1/4, -z, x-3/4'
'-y, z-1/4, x-1/4'
'y-1/4, z+1/4, -x-1/2'
'-y-1/4, -x+1/4, z-1/2'
'y+1/2, x+1/2, z'
'-y+1/4, x, -z-3/4'
'y, -x-1/4, -z-1/4'
'-x-1/4, -z+1/4, y-1/2'
'x, -z-1/4, -y-1/4'
'x+1/2, z+1/2, y'
'-x+1/4, z, -y-3/4'
'-z-1/4, -y+1/4, x-1/2'
'-z+1/4, y, -x-3/4'
'z, -y-1/4, -x-1/4'
'z+1/2, y+1/2, x'

loop_
_atom_site_label
_atom_site_type_symbol
_atom_site_fract_x
_atom_site_fract_y
_atom_site_fract_z
_atom_site_U_iso_or_equiv
_atom_site_adp_type
_atom_site_occupancy
_atom_site_symmetry_multiplicity
_atom_site_calc_flag
_atom_site_refinement_flags
Si3 Si 0.06734(2) 0.37072(3) 0.06734(2) 0.00374(12) Uani 1 2 d SU
Si1 Si 0.1250 0.1250 0.1250 0.0039(3) Uani 1 24 d SU
Si2 Si 0.03271(3) 0.21729(3) 0.03271(3) 0.00379(15) Uani 1 6 d SU
Na2 Na 0.1250 0.6250 0.1007(13) 0.050(7) Uani 0.141(4) 4 d SPU
Na1 Na 0.0000 0.0000 0.0000 0.003(3) Uani 0.094(7) 12 d SPU

loop_
_atom_site_aniso_label
_atom_site_aniso_U_11
_atom_site_aniso_U_22
_atom_site_aniso_U_33
_atom_site_aniso_U_23
_atom_site_aniso_U_13
_atom_site_aniso_U_12
Si3 0.00361(14) 0.0040(2) 0.00361(14) 0.00010(10) 0.00055(13) 0.00010(10)
Si1 0.0039(3) 0.0039(3) 0.0039(3) 0.000 0.000 0.000
Si2 0.00379(15) 0.00379(15) 0.00379(15) 0.00007(14) -0.00007(14) 0.00007(14)
Na2 0.052(6) 0.052(6) 0.046(8) 0.000 0.000 -0.002(4)
Na1 0.003(3) 0.003(3) 0.003(3) -0.001(2) -0.001(2) -0.001(2)

loop_
_atom_type_symbol
_atom_type_description
_atom_type_scat_dispersion_real
_atom_type_scat_dispersion_imag
_atom_type_scat_source
Na Na 0.0362 0.0249 'International Tables Vol C Tables 4.2.6.8 and 6.1.1.4'
Si Si 0.0817 0.0704 'International Tables Vol C Tables 4.2.6.8 and 6.1.1.4'

loop_
_geom_angle_atom_site_label_1
_geom_angle_atom_site_label_2
_geom_angle_atom_site_label_3
_geom_angle
_geom_angle_site_symmetry_1
_geom_angle_site_symmetry_3
Si3 Si3 Si3 119.850(3) 177 125
Si3 Si3 Si2 105.66(2) 177 .
Si3 Si3 Si2 105.66(2) 125 .
Si3 Si3 Si3 108.671(19) 177 27_544
Si3 Si3 Si3 108.671(19) 125 27_544
Si2 Si3 Si3 107.70(2) . 27_544
Si3 Si3 Na1 170.053(11) 177 76_445
Si3 Si3 Na1 69.472(6) 125 76_445
Si2 Si3 Na1 66.809(13) . 76_445
Si3 Si3 Na1 69.146(7) 27_544 76_445
Si3 Si3 Na1 69.472(6) 177 50_454
Si3 Si3 Na1 170.053(11) 125 50_454
Si2 Si3 Na1 66.809(13) . 50_454
Si3 Si3 Na1 69.146(7) 27_544 50_454
Na1 Si3 Na1 101.017(12) 76_445 50_454
Si2 Si1 Si2 109.5 27_544 76_445
Si2 Si1 Si2 109.5 27_544 50_454
Si2 Si1 Si2 109.5 76_445 50_454
Si2 Si1 Si2 109.5 27_544 .
Si2 Si1 Si2 109.5 76_445 .
Si2 Si1 Si2 109.5 50_454 .
Si2 Si1 Na1 180.000(9) 27_544 .
Si2 Si1 Na1 70.5 76_445 .
Si2 Si1 Na1 70.5 50_454 .
Si2 Si1 Na1 70.5 . .
Si2 Si1 Na1 70.5 27_544 76_445
Si2 Si1 Na1 70.5 76_445 76_445
Si2 Si1 Na1 180.00(3) 50_454 76_445
Si2 Si1 Na1 70.5 . 76_445
Na1 Si1 Na1 109.5 . 76_445
Si2 Si1 Na1 70.5 27_544 50_454
Si2 Si1 Na1 180.000(9) 76_445 50_454
Si2 Si1 Na1 70.5 50_454 50_454
Si2 Si1 Na1 70.5 . 50_454
Na1 Si1 Na1 109.5 . 50_454
Na1 Si1 Na1 109.5 76_445 50_454
Si2 Si1 Na1 70.5 27_544 27_544
Si2 Si1 Na1 70.5 76_445 27_544
Si2 Si1 Na1 70.5 50_454 27_544
Si2 Si1 Na1 180.00(3) . 27_544
Na1 Si1 Na1 109.5 . 27_544
Na1 Si1 Na1 109.5 76_445 27_544
Na1 Si1 Na1 109.5 50_454 27_544
Si1 Si2 Si3 107.56(2) . 78_445
Si1 Si2 Si3 107.56(2) . 60_454
Si3 Si2 Si3 111.31(2) 78_445 60_454
Si1 Si2 Si3 107.56(2) . .
Si3 Si2 Si3 111.31(2) 78_445 .
Si3 Si2 Si3 111.31(2) 60_454 .
Si1 Si2 Na1 66.754(13) . .
Si3 Si2 Na1 71.404(7) 78_445 .
Si3 Si2 Na1 71.404(7) 60_454 .
Si3 Si2 Na1 174.32(3) . .
Si1 Si2 Na1 66.754(13) . 76_445
Si3 Si2 Na1 174.32(3) 78_445 76_445
Si3 Si2 Na1 71.404(7) 60_454 76_445
Si3 Si2 Na1 71.403(7) . 76_445
Na1 Si2 Na1 105.447(15) . 76_445
Si1 Si2 Na1 66.754(13) . 50_454
Si3 Si2 Na1 71.404(7) 78_445 50_454
Si3 Si2 Na1 174.32(3) 60_454 50_454
Si3 Si2 Na1 71.403(7) . 50_454
Na1 Si2 Na1 105.447(15) . 50_454
Na1 Si2 Na1 105.447(15) 76_445 50_454
Na2 Na2 Na2 60.002(7) 11_455 79_454
Na2 Na2 Na2 90.0 11_455 81_455
Na2 Na2 Na2 60.002(1) 79_454 81_455
Na2 Na2 Na2 60.002(3) 11_455 29_554
Na2 Na2 Na2 90.003(4) 79_454 29_554
Na2 Na2 Na2 60.002(4) 81_455 29_554
Na2 Na2 Na2 45.0 11_455 27_544
Na2 Na2 Na2 45.002(4) 79_454 27_544
Na2 Na2 Na2 45.0 81_455 27_544
Na2 Na2 Na2 45.002(4) 29_554 27_544
Si1 Na1 Si1 180.0 97 .
Si1 Na1 Si2 42.715(13) 97 97
Si1 Na1 Si2 137.284(13) . 97
Si1 Na1 Si2 42.715(13) 97 172
Si1 Na1 Si2 137.285(13) . 172
Si2 Na1 Si2 71.96(2) 97 172
Si1 Na1 Si2 137.285(13) 97 76_445
Si1 Na1 Si2 42.715(13) . 76_445
Si2 Na1 Si2 108.04(2) 97 76_445
Si2 Na1 Si2 180.000(3) 172 76_445
Si1 Na1 Si2 42.715(13) 97 146
Si1 Na1 Si2 137.285(13) . 146
Si2 Na1 Si2 71.96(2) 97 146
Si2 Na1 Si2 71.96(2) 172 146
Si2 Na1 Si2 108.04(2) 76_445 146
Si1 Na1 Si2 137.285(13) 97 50_454
Si1 Na1 Si2 42.715(13) . 50_454
Si2 Na1 Si2 108.04(2) 97 50_454
Si2 Na1 Si2 108.04(2) 172 50_454
Si2 Na1 Si2 71.96(2) 76_445 50_454
Si2 Na1 Si2 180.00(3) 146 50_454
Si1 Na1 Si2 137.283(13) 97 .
Si1 Na1 Si2 42.717(13) . .
Si2 Na1 Si2 180.0 97 .
Si2 Na1 Si2 108.04(2) 172 .
Si2 Na1 Si2 71.96(2) 76_445 .
Si2 Na1 Si2 108.04(2) 146 .
Si2 Na1 Si2 71.96(2) 50_454 .
Si1 Na1 Si3 70.984(6) 97 146
Si1 Na1 Si3 109.016(6) . 146
Si2 Na1 Si3 110.777(14) 97 146
Si2 Na1 Si3 70.893(7) 172 146
Si2 Na1 Si3 109.107(7) 76_445 146
Si2 Na1 Si3 41.789(10) 146 146
Si2 Na1 Si3 138.211(10) 50_454 146
Si2 Na1 Si3 69.222(14) . 146
Si1 Na1 Si3 109.016(6) 97 32_544
Si1 Na1 Si3 70.984(6) . 32_544
Si2 Na1 Si3 109.107(7) 97 32_544
Si2 Na1 Si3 69.223(14) 172 32_544
Si2 Na1 Si3 110.777(14) 76_445 32_544
Si2 Na1 Si3 138.211(10) 146 32_544
Si2 Na1 Si3 41.789(10) 50_454 32_544
Si2 Na1 Si3 70.893(7) . 32_544
Si3 Na1 Si3 109.028(16) 146 32_544
Si1 Na1 Si3 70.984(6) 97 128
Si1 Na1 Si3 109.016(6) . 128
Si2 Na1 Si3 70.893(7) 97 128
Si2 Na1 Si3 110.777(14) 172 128
Si2 Na1 Si3 69.223(14) 76_445 128
Si2 Na1 Si3 41.789(10) 146 128
Si2 Na1 Si3 138.211(10) 50_454 128
Si2 Na1 Si3 109.107(7) . 128
Si3 Na1 Si3 70.972(16) 146 128
Si3 Na1 Si3 180.000(14) 32_544 128
Si1 Na1 Si3 109.016(6) 97 78_445
Si1 Na1 Si3 70.984(6) . 78_445
Si2 Na1 Si3 138.211(10) 97 78_445
Si2 Na1 Si3 69.223(14) 172 78_445
Si2 Na1 Si3 110.777(14) 76_445 78_445
Si2 Na1 Si3 109.107(7) 146 78_445
Si2 Na1 Si3 70.893(7) 50_454 78_445
Si2 Na1 Si3 41.788(10) . 78_445
Si3 Na1 Si3 70.078(6) 146 78_445
Si3 Na1 Si3 41.709(15) 32_544 78_445
Si3 Na1 Si3 138.291(15) 128 78_445

loop_
_geom_bond_atom_site_label_1
_geom_bond_atom_site_label_2
_geom_bond_distance
_geom_bond_site_symmetry_2
Si3 Si3 2.3524(5) 177
Si3 Si3 2.3524(5) 125
Si3 Si2 2.3582(5) .
Si3 Si3 2.3880(9) 27_544
Si3 Na1 3.3541(3) 76_445
Si3 Na1 3.3541(3) 50_454
Si3 Na2 3.9920(19) 107_665
Si3 Na2 3.997(8) 79_454
Si3 Na2 3.997(8) 27_544
Si3 Na2 4.003(3) 177
Si3 Na2 4.231(19) 175_556
Si3 Na2 4.231(19) 123_565
Si3 Na2 4.24(2) 11_455
Si1 Si2 2.3405(8) 27_544
Si1 Si2 2.3405(8) 76_445
Si1 Si2 2.3405(8) 50_454
Si1 Si2 2.3406(8) .
Si1 Na1 3.17015(15) .
Si1 Na1 3.17015(16) 76_445
Si1 Na1 3.17015(16) 50_454
Si1 Na1 3.17015(16) 27_544
Si2 Si3 2.3582(5) 78_445
Si2 Si3 2.3582(5) 60_454
Si2 Na1 3.2529(4) .
Si2 Na1 3.2529(4) 76_445
Si2 Na1 3.2529(4) 50_454
Na2 Na2 0.50(3) 11_455
Na2 Na2 0.50(3) 79_454
Na2 Na2 0.50(3) 81_455
Na2 Na2 0.50(3) 29_554
Na2 Na2 0.71(4) 27_544
Na2 Na2 0.48(4) 11_455
Na2 Na2 0.48(4) 79_454
Na2 Na2 0.48(4) 81_455
Na2 Na2 0.48(4) 29_554
Na2 Na2 0.68(5) 27_544
Na2 Si3 3.56(2) 29_554
Na2 Si3 3.56(2) 79_454
Na2 Si3 3.709(17) 177
Na2 Si3 3.709(17) 97_565
Na2 Si3 3.709(17) 156_565
Na2 Si3 3.709(17) 122_655
Na2 Si2 3.812(13) 122_655
Na2 Si2 3.812(13) 97_565
Na2 Si3 3.850(3) 81_455
Na2 Si3 3.850(3) 36_554
Na2 Si3 3.850(3) 50_464
Na2 Si3 3.9919(19) 152_565
Na2 Si3 3.9919(19) 174_565
Na2 Si3 3.997(8) 58_554
Na2 Si3 3.997(8) 76_455
Na2 Si3 3.997(8) 11_455
Na2 Si3 3.997(8) 27_544
Na2 Si3 4.003(3) 103_666
Na2 Si3 4.003(3) 125
Na2 Si2 4.206(16) 171_566
Na2 Si2 4.206(16) 148_565
Na2 Si3 4.231(19) 131_665
Na2 Si3 4.231(19) 171_566
Na2 Si3 4.231(19) 106_566
Na2 Si3 4.231(19) 148_565
Na2 Si3 4.24(2) 8
Na2 Si3 4.24(2) 54_455
Na2 Na1 5.76(2) 52_454
Na2 Na1 5.76(2) 3_554
Na2 Si2 5.94(2) 52_454
Na2 Si2 5.94(2) 3_554
Na2 Na2 5.95(3) 177
Na2 Na2 5.95(3) 125
Na2 Na2 5.95(3) 179_665
Na2 Na2 5.95(3) 103_666
Na2 Na2 5.97(3) 97_565
Na2 Na2 5.97(3) 169_565
Na2 Na1 5.975(6) 50_454
Na2 Na1 5.975(6) 26_454
Na2 Na1 5.975(6) 73
Na2 Na1 5.975(6) 1_565
Na1 Na1 5.1759 76_445
Na1 Na1 5.1759 52_444
Na1 Na1 5.1759 75_444
Na1 Na1 5.1759 27_544
Na1 Na1 5.1759 50_454
Na1 Na1 5.1759 26_444
Na2 Si3 6.133(17) 123_565
Na2 Si3 6.133(17) 107_665
Na2 Si3 6.133(17) 100_665
Na1 Si1 3.17015(15) 97
Na1 Si2 3.2529(4) 97
Na1 Si2 3.2529(4) 172
Na1 Si2 3.2529(4) 76_445
Na1 Si2 3.2529(4) 146
Na1 Si2 3.2529(4) 50_454
Na1 Si3 3.3541(3) 146
Na1 Si3 3.3541(3) 32_544
Na1 Si3 3.3541(3) 128
Na1 Si3 3.3541(3) 78_445
